data_1516671
loop_
_publ_author_name
'Rudebusch, Gabriel E.'
'Fix, Aaron G.'
'Henthorn, Hillary A.'
'Vonnegut, Chris L.'
'Zakharov, Lev N.'
'Haley, Michael M.'

_publ_section_title
;
 Quinoidal diindenothienoacenes: synthesis and properties of new
 functional organic materials
;
_journal_issue 9
_journal_name_full 'Chemical Science'
_journal_page_first 3627
_journal_paper_doi 10.1039/C4SC01432D
_journal_volume 5
_journal_year 2014
_chemical_formula_sum 'C34 H38 S Si2'
_chemical_formula_weight 534.88
_chemical_name_systematic
; 
 ? 
;
_space_group_IT_number 2
_symmetry_cell_setting triclinic
_symmetry_space_group_name_Hall '-P 1'
_symmetry_space_group_name_H-M 'P -1'
_atom_sites_solution_hydrogens geom
_atom_sites_solution_primary direct
_atom_sites_solution_secondary difmap
_audit_creation_method SHELXTL
_cell_angle_alpha 85.812(10)
_cell_angle_beta 84.502(7)
_cell_angle_gamma 77.978(7)
_cell_formula_units_Z 4
_cell_length_a 7.0866(8)
_cell_length_b 16.2124(19)
_cell_length_c 26.849(3)
_cell_measurement_reflns_used 7554
_cell_measurement_temperature 100(2)
_cell_measurement_theta_max 68.48
_cell_measurement_theta_min 2.79
_cell_volume 2998.7(6)
_computing_cell_refinement 'Bruker SAINT'
_computing_data_collection 'Bruker APEX2'
_computing_data_reduction 'Bruker SAINT'
_computing_molecular_graphics 'Bruker SHELXTL'
_computing_publication_material 'Bruker SHELXTL'
_computing_structure_refinement 'SHELXL-97 (Sheldrick, 2008)'
_computing_structure_solution 'SHELXS-97 (Sheldrick, 2008)'
_diffrn_ambient_temperature 100(2)
_diffrn_measured_fraction_theta_full 0.944
_diffrn_measured_fraction_theta_max 0.944
_diffrn_measurement_device_type 'Bruker APEX-II CCD'
_diffrn_measurement_method '\f and \w scans'
_diffrn_radiation_monochromator optics
_diffrn_radiation_source 'micro-focus tube'
_diffrn_radiation_type CuK\a
_diffrn_radiation_wavelength 1.54178
_diffrn_reflns_av_R_equivalents 0.0710
_diffrn_reflns_av_sigmaI/netI 0.0792
_diffrn_reflns_limit_h_max 7
_diffrn_reflns_limit_h_min -7
_diffrn_reflns_limit_k_max 18
_diffrn_reflns_limit_k_min -18
_diffrn_reflns_limit_l_max 30
_diffrn_reflns_limit_l_min -28
_diffrn_reflns_number 24784
_diffrn_reflns_theta_full 60.00
_diffrn_reflns_theta_max 60.00
_diffrn_reflns_theta_min 2.79
_exptl_absorpt_coefficient_mu 1.866
_exptl_absorpt_correction_T_max 0.9636
_exptl_absorpt_correction_T_min 0.6136
_exptl_absorpt_correction_type multi-scan
_exptl_absorpt_process_details SADABS
_exptl_crystal_density_diffrn 1.185
_exptl_crystal_density_method 'not measured'
_exptl_crystal_description needle
_exptl_crystal_F_000 1144
_exptl_crystal_size_max 0.29
_exptl_crystal_size_mid 0.06
_exptl_crystal_size_min 0.02
_refine_diff_density_max 1.101
_refine_diff_density_min -0.687
_refine_diff_density_rms 0.129
_refine_ls_extinction_method none
_refine_ls_goodness_of_fit_ref 1.130
_refine_ls_hydrogen_treatment constr
_refine_ls_matrix_type full
_refine_ls_number_parameters 667
_refine_ls_number_reflns 8380
_refine_ls_number_restraints 0
_refine_ls_restrained_S_all 1.130
_refine_ls_R_factor_all 0.1495
_refine_ls_R_factor_gt 0.1233
_refine_ls_shift/su_max 0.002
_refine_ls_shift/su_mean 0.000
_refine_ls_structure_factor_coef Fsqd
_refine_ls_weighting_details 'calc w=1/[\s^2^(Fo^2^)+(0.0659P)^2^+45.4359P] where P=(Fo^2^+2Fc^2^)/3'
_refine_ls_weighting_scheme calc
_refine_ls_wR_factor_gt 0.2892
_refine_ls_wR_factor_ref 0.3028
_reflns_number_gt 6230
_reflns_number_total 8380
_reflns_threshold_expression >2sigma(I)
_cod_data_source_file c4sc01432d2.cif
_cod_data_source_block mhr120
_cod_depositor_comments
;
The following automatic conversions were performed:

'_symmetry_cell_setting' value 'Triclinic' changed to 'triclinic'
according to
/usr/data/users/saulius/crontab/automatic-downloads/rss-feeds/RSC/lib/dictionaries/cif_core.dic
dictionary named 'cif_core.dic' version 2.4.2 from 2011-04-26.

Automatic conversion script
Id: cif_fix_values 2281 2013-09-26 08:29:07Z andrius 

 Adding full bibliography for 1516669--1516674.cif.
;
_cod_original_sg_symbol_H-M P-1
_cod_database_code 1516671

loop_
_symmetry_equiv_pos_as_xyz
'x, y, z'
'-x, -y, -z'

loop_
_atom_site_label
_atom_site_type_symbol
_atom_site_fract_x
_atom_site_fract_y
_atom_site_fract_z
_atom_site_U_iso_or_equiv
_atom_site_adp_type
_atom_site_occupancy
_atom_site_symmetry_multiplicity
_atom_site_calc_flag
_atom_site_refinement_flags
Si1 Si 0.6036(4) 0.51057(15) 0.37238(9) 0.0194(6) Uani 1 1 d .
Si2 Si 0.7529(4) 1.15501(15) 0.49087(9) 0.0201(6) Uani 1 1 d .
S1 S 0.7183(3) 0.87511(13) 0.36315(8) 0.0198(5) Uani 1 1 d .
C1 C 0.7153(13) 0.8281(5) 0.3060(3) 0.016(2) Uani 1 1 d .
C2 C 0.6994(13) 0.7516(5) 0.2917(3) 0.0161(19) Uani 1 1 d .
C3 C 0.7046(14) 0.7564(5) 0.2366(3) 0.022(2) Uani 1 1 d .
C4 C 0.6974(13) 0.6951(6) 0.2045(3) 0.022(2) Uani 1 1 d .
H4A H 0.6851 0.6399 0.2169 0.027 Uiso 1 1 calc R
C5 C 0.7086(14) 0.7164(6) 0.1531(4) 0.027(2) Uani 1 1 d .
H5A H 0.7050 0.6747 0.1302 0.032 Uiso 1 1 calc R
C6 C 0.7249(13) 0.7965(6) 0.1348(3) 0.020(2) Uani 1 1 d .
H6A H 0.7311 0.8093 0.0997 0.023 Uiso 1 1 calc R
C7 C 0.7324(13) 0.8602(5) 0.1677(3) 0.019(2) Uani 1 1 d .
H7A H 0.7426 0.9157 0.1554 0.023 Uiso 1 1 calc R
C8 C 0.7244(13) 0.8379(5) 0.2184(3) 0.0160(19) Uani 1 1 d .
C9 C 0.7294(12) 0.8867(5) 0.2625(3) 0.0142(19) Uani 1 1 d .
C10 C 0.7426(13) 0.9646(5) 0.2755(3) 0.016(2) Uani 1 1 d .
C11 C 0.7614(13) 1.0479(5) 0.2535(3) 0.020(2) Uani 1 1 d .
C12 C 0.7683(12) 1.0796(5) 0.2042(3) 0.0162(19) Uani 1 1 d .
H12B H 0.7609 1.0455 0.1774 0.019 Uiso 1 1 calc R
C13 C 0.7865(12) 1.1642(5) 0.1953(3) 0.018(2) Uani 1 1 d .
H13B H 0.7894 1.1879 0.1619 0.021 Uiso 1 1 calc R
C14 C 0.8005(13) 1.2140(5) 0.2342(3) 0.020(2) Uani 1 1 d .
H14B H 0.8151 1.2706 0.2268 0.024 Uiso 1 1 calc R
C15 C 0.7934(12) 1.1823(5) 0.2835(3) 0.016(2) Uani 1 1 d .
H15B H 0.8004 1.2167 0.3102 0.020 Uiso 1 1 calc R
C16 C 0.7754(13) 1.0981(5) 0.2929(3) 0.016(2) Uani 1 1 d .
C17 C 0.7599(13) 1.0478(6) 0.3418(3) 0.019(2) Uani 1 1 d .
C18 C 0.7438(13) 0.9692(5) 0.3294(3) 0.0144(19) Uani 1 1 d .
C19 C 0.6781(13) 0.6765(5) 0.3211(3) 0.018(2) Uani 1 1 d .
C20 C 0.6553(15) 0.6101(6) 0.3425(4) 0.026(2) Uani 1 1 d .
C21 C 0.6063(15) 0.5165(6) 0.4413(3) 0.028(2) Uani 1 1 d .
H21C H 0.5206 0.5700 0.4516 0.033 Uiso 1 1 calc R
H21D H 0.5511 0.4695 0.4583 0.033 Uiso 1 1 calc R
C22 C 0.8052(16) 0.5122(8) 0.4597(4) 0.040(3) Uani 1 1 d .
H22D H 0.7927 0.5159 0.4962 0.060 Uiso 1 1 calc R
H22E H 0.8602 0.5594 0.4440 0.060 Uiso 1 1 calc R
H22F H 0.8906 0.4587 0.4508 0.060 Uiso 1 1 calc R
C23 C 0.7932(14) 0.4226(6) 0.3481(4) 0.027(2) Uani 1 1 d .
H23C H 0.9219 0.4320 0.3548 0.032 Uiso 1 1 calc R
H23D H 0.7746 0.3690 0.3662 0.032 Uiso 1 1 calc R
C24 C 0.7885(14) 0.4142(6) 0.2908(4) 0.027(2) Uani 1 1 d .
H24D H 0.8906 0.3670 0.2796 0.041 Uiso 1 1 calc R
H24E H 0.8097 0.4666 0.2726 0.041 Uiso 1 1 calc R
H24F H 0.6622 0.4038 0.2841 0.041 Uiso 1 1 calc R
C25 C 0.3605(14) 0.5033(6) 0.3544(3) 0.026(2) Uani 1 1 d .
H25C H 0.3710 0.4943 0.3180 0.031 Uiso 1 1 calc R
H25D H 0.3227 0.4529 0.3723 0.031 Uiso 1 1 calc R
C26 C 0.2018(15) 0.5785(6) 0.3649(4) 0.031(2) Uani 1 1 d .
H26A H 0.0802 0.5686 0.3543 0.046 Uiso 1 1 calc R
H26B H 0.2347 0.6286 0.3465 0.046 Uiso 1 1 calc R
H26C H 0.1867 0.5873 0.4009 0.046 Uiso 1 1 calc R
C27 C 0.7630(14) 1.0784(5) 0.3895(3) 0.021(2) Uani 1 1 d .
C28 C 0.7667(14) 1.1053(5) 0.4297(4) 0.024(2) Uani 1 1 d .
C29 C 0.8152(15) 1.0721(6) 0.5412(3) 0.026(2) Uani 1 1 d .
H29A H 0.9540 1.0457 0.5355 0.032 Uiso 1 1 calc R
H29B H 0.7974 1.0994 0.5736 0.032 Uiso 1 1 calc R
C30 C 0.6968(19) 1.0017(7) 0.5457(4) 0.043(3) Uani 1 1 d .
H30D H 0.7393 0.9613 0.5733 0.064 Uiso 1 1 calc R
H30E H 0.7168 0.9726 0.5143 0.064 Uiso 1 1 calc R
H30F H 0.5591 1.0267 0.5523 0.064 Uiso 1 1 calc R
C31 C 0.9282(15) 1.2276(6) 0.4852(4) 0.030(2) Uani 1 1 d .
H31C H 1.0604 1.1940 0.4780 0.037 Uiso 1 1 calc R
H31D H 0.8987 1.2685 0.4564 0.037 Uiso 1 1 calc R
C32 C 0.9251(17) 1.2762(7) 0.5318(4) 0.041(3) Uani 1 1 d .
H32D H 1.0203 1.3127 0.5261 0.062 Uiso 1 1 calc R
H32E H 0.9575 1.2363 0.5604 0.062 Uiso 1 1 calc R
H32F H 0.7958 1.3109 0.5388 0.062 Uiso 1 1 calc R
C33 C 0.5007(15) 1.2159(6) 0.5024(3) 0.028(2) Uani 1 1 d .
H33C H 0.4101 1.1769 0.5026 0.034 Uiso 1 1 calc R
H33D H 0.4857 1.2390 0.5361 0.034 Uiso 1 1 calc R
C34 C 0.4445(16) 1.2890(6) 0.4635(4) 0.034(3) Uani 1 1 d .
H34D H 0.3109 1.3183 0.4719 0.051 Uiso 1 1 calc R
H34E H 0.4551 1.2666 0.4302 0.051 Uiso 1 1 calc R
H34F H 0.5316 1.3286 0.4636 0.051 Uiso 1 1 calc R
Si1' Si 0.2412(4) -0.16212(15) -0.00128(9) 0.0177(6) Uani 1 1 d .
Si2' Si 0.3799(4) 0.48810(15) 0.13672(9) 0.0204(6) Uani 1 1 d .
S1' S 0.2816(3) 0.11007(13) 0.12757(8) 0.0182(5) Uani 1 1 d .
C1' C 0.2596(13) 0.0153(5) 0.1621(3) 0.0160(19) Uani 1 1 d .
C2' C 0.2390(12) -0.0627(5) 0.1502(3) 0.0151(19) Uani 1 1 d .
C3' C 0.2256(12) -0.1132(5) 0.1987(3) 0.0151(19) Uani 1 1 d .
C4' C 0.2081(13) -0.1952(5) 0.2076(3) 0.018(2) Uani 1 1 d .
H4'A H 0.2021 -0.2295 0.1808 0.021 Uiso 1 1 calc R
C5' C 0.1992(13) -0.2272(5) 0.2574(3) 0.020(2) Uani 1 1 d .
H5'A H 0.1825 -0.2836 0.2646 0.024 Uiso 1 1 calc R
C6' C 0.2144(13) -0.1776(5) 0.2966(3) 0.020(2) Uani 1 1 d .
H6'A H 0.2133 -0.2010 0.3301 0.024 Uiso 1 1 calc R
C7' C 0.2313(13) -0.0938(5) 0.2867(3) 0.019(2) Uani 1 1 d .
H7'A H 0.2381 -0.0596 0.3134 0.022 Uiso 1 1 calc R
C8' C 0.2378(13) -0.0612(6) 0.2386(3) 0.020(2) Uani 1 1 d .
C9' C 0.2600(12) 0.0217(5) 0.2152(3) 0.0128(18) Uani 1 1 d .
C10' C 0.2715(12) 0.0999(5) 0.2279(3) 0.0134(18) Uani 1 1 d .
C11' C 0.2780(14) 0.1479(5) 0.2720(4) 0.021(2) Uani 1 1 d .
C12' C 0.2689(13) 0.1285(5) 0.3221(3) 0.019(2) Uani 1 1 d .
H12A H 0.2595 0.0731 0.3347 0.023 Uiso 1 1 calc R
C13' C 0.2735(14) 0.1903(6) 0.3546(3) 0.024(2) Uani 1 1 d .
H13A H 0.2683 0.1770 0.3897 0.029 Uiso 1 1 calc R
C14' C 0.2857(15) 0.2716(6) 0.3366(4) 0.027(2) Uani 1 1 d .
H14A H 0.2861 0.3134 0.3596 0.033 Uiso 1 1 calc R
C15' C 0.2973(13) 0.2932(5) 0.2849(4) 0.023(2) Uani 1 1 d .
H15A H 0.3083 0.3486 0.2726 0.027 Uiso 1 1 calc R
C16' C 0.2924(13) 0.2318(5) 0.2528(3) 0.019(2) Uani 1 1 d .
C17' C 0.2977(12) 0.2363(5) 0.1975(3) 0.0152(19) Uani 1 1 d .
C18' C 0.2847(13) 0.1583(5) 0.1842(3) 0.018(2) Uani 1 1 d .
C19' C 0.2337(13) -0.0929(5) 0.1026(3) 0.019(2) Uani 1 1 d .
C20' C 0.2295(13) -0.1213(5) 0.0619(3) 0.017(2) Uani 1 1 d .
C21' C 0.1874(16) -0.0704(6) -0.0476(3) 0.026(2) Uani 1 1 d .
H21A H 0.2213 -0.0913 -0.0817 0.031 Uiso 1 1 calc R
H21B H 0.0462 -0.0474 -0.0444 0.031 Uiso 1 1 calc R
C22' C 0.2917(16) 0.0013(6) -0.0427(4) 0.032(3) Uani 1 1 d .
H22A H 0.2539 0.0462 -0.0684 0.049 Uiso 1 1 calc R
H22B H 0.4319 -0.0199 -0.0469 0.049 Uiso 1 1 calc R
H22C H 0.2566 0.0240 -0.0094 0.049 Uiso 1 1 calc R
C23' C 0.0545(15) -0.2305(6) 0.0008(3) 0.025(2) Uani 1 1 d .
H23A H 0.0760 -0.2739 0.0288 0.029 Uiso 1 1 calc R
H23B H -0.0764 -0.1952 0.0072 0.029 Uiso 1 1 calc R
C24' C 0.0660(16) -0.2745(6) -0.0490(4) 0.033(3) Uani 1 1 d .
H24A H -0.0318 -0.3096 -0.0469 0.049 Uiso 1 1 calc R
H24B H 0.1951 -0.3100 -0.0551 0.049 Uiso 1 1 calc R
H24C H 0.0422 -0.2316 -0.0766 0.049 Uiso 1 1 calc R
C25' C 0.4918(13) -0.2245(6) -0.0146(3) 0.021(2) Uani 1 1 d .
H25A H 0.5048 -0.2447 -0.0490 0.025 Uiso 1 1 calc R
H25B H 0.5852 -0.1871 -0.0135 0.025 Uiso 1 1 calc R
C26' C 0.5437(15) -0.3006(6) 0.0225(4) 0.031(2) Uani 1 1 d .
H26D H 0.6762 -0.3308 0.0136 0.047 Uiso 1 1 calc R
H26E H 0.4537 -0.3386 0.0210 0.047 Uiso 1 1 calc R
H26F H 0.5343 -0.2810 0.0565 0.047 Uiso 1 1 calc R
C27' C 0.3185(14) 0.3114(6) 0.1692(3) 0.023(2) Uani 1 1 d .
C28' C 0.3379(14) 0.3794(5) 0.1516(3) 0.021(2) Uani 1 1 d .
C29' C 0.1982(14) 0.5491(6) 0.0949(4) 0.027(2) Uani 1 1 d .
H29C H 0.0674 0.5525 0.1123 0.032 Uiso 1 1 calc R
H29D H 0.2210 0.6074 0.0893 0.032 Uiso 1 1 calc R
C30' C 0.2020(18) 0.5115(7) 0.0437(4) 0.041(3) Uani 1 1 d .
H30A H 0.1032 0.5472 0.0240 0.062 Uiso 1 1 calc R
H30B H 0.1752 0.4545 0.0487 0.062 Uiso 1 1 calc R
H30C H 0.3299 0.5091 0.0257 0.062 Uiso 1 1 calc R
C31' C 0.3478(13) 0.5404(6) 0.1984(3) 0.022(2) Uani 1 1 d .
H31A H 0.4444 0.5084 0.2207 0.026 Uiso 1 1 calc R
H31B H 0.3730 0.5983 0.1924 0.026 Uiso 1 1 calc R
C32' C 0.1511(14) 0.5451(7) 0.2239(4) 0.038(3) Uani 1 1 d .
H32A H 0.1421 0.5725 0.2556 0.057 Uiso 1 1 calc R
H32B H 0.1262 0.4879 0.2306 0.057 Uiso 1 1 calc R
H32C H 0.0550 0.5779 0.2024 0.057 Uiso 1 1 calc R
C33' C 0.6315(13) 0.4805(6) 0.1075(4) 0.024(2) Uani 1 1 d .
H33A H 0.6444 0.4524 0.0755 0.029 Uiso 1 1 calc R
H33B H 0.6561 0.5382 0.0998 0.029 Uiso 1 1 calc R
C34' C 0.7857(16) 0.4308(7) 0.1416(4) 0.036(3) Uani 1 1 d .
H34A H 0.9150 0.4285 0.1244 0.054 Uiso 1 1 calc R
H34B H 0.7637 0.3733 0.1488 0.054 Uiso 1 1 calc R
H34C H 0.7761 0.4592 0.1730 0.054 Uiso 1 1 calc R

loop_
_atom_site_aniso_label
_atom_site_aniso_U_11
_atom_site_aniso_U_22
_atom_site_aniso_U_33
_atom_site_aniso_U_23
_atom_site_aniso_U_13
_atom_site_aniso_U_12
Si1 0.0273(15) 0.0180(13) 0.0141(13) 0.0027(10) 0.0001(11) -0.0092(11)
Si2 0.0299(16) 0.0214(13) 0.0107(13) -0.0011(10) -0.0051(11) -0.0077(11)
S1 0.0332(14) 0.0190(11) 0.0091(11) 0.0012(9) -0.0025(10) -0.0099(10)
C1 0.026(5) 0.021(5) 0.003(4) -0.004(4) 0.005(4) -0.010(4)
C2 0.023(5) 0.016(4) 0.010(5) 0.000(4) -0.003(4) -0.006(4)
C3 0.029(6) 0.016(5) 0.025(5) 0.005(4) -0.017(4) -0.011(4)
C4 0.023(5) 0.025(5) 0.023(5) 0.002(4) -0.008(4) -0.009(4)
C5 0.031(6) 0.024(5) 0.029(6) -0.013(4) -0.014(5) -0.006(4)
C6 0.024(5) 0.026(5) 0.010(5) -0.008(4) -0.005(4) -0.004(4)
C7 0.023(5) 0.012(4) 0.023(5) -0.005(4) -0.002(4) -0.004(4)
C8 0.018(5) 0.015(4) 0.016(5) 0.004(4) -0.004(4) -0.006(4)
C9 0.015(5) 0.018(5) 0.011(4) -0.005(4) 0.003(4) -0.006(4)
C10 0.023(5) 0.009(4) 0.016(5) -0.003(4) -0.003(4) -0.003(4)
C11 0.022(5) 0.015(4) 0.024(5) 0.006(4) -0.010(4) -0.007(4)
C12 0.016(5) 0.020(5) 0.013(5) 0.003(4) -0.004(4) -0.006(4)
C13 0.015(5) 0.015(4) 0.019(5) -0.002(4) 0.003(4) 0.004(4)
C14 0.024(5) 0.013(4) 0.023(5) 0.003(4) -0.001(4) -0.005(4)
C15 0.019(5) 0.013(4) 0.019(5) -0.006(4) -0.008(4) -0.002(4)
C16 0.027(5) 0.014(4) 0.008(4) 0.000(3) -0.005(4) -0.004(4)
C17 0.021(5) 0.023(5) 0.013(5) -0.001(4) -0.004(4) -0.003(4)
C18 0.024(5) 0.018(5) 0.003(4) 0.001(3) 0.000(4) -0.009(4)
C19 0.022(5) 0.020(5) 0.012(5) -0.002(4) -0.004(4) -0.002(4)
C20 0.036(6) 0.025(5) 0.020(5) -0.002(4) -0.013(5) -0.010(5)
C21 0.038(6) 0.029(5) 0.020(5) 0.010(4) -0.008(5) -0.017(5)
C22 0.044(7) 0.062(8) 0.020(6) -0.008(5) -0.006(5) -0.018(6)
C23 0.028(6) 0.027(5) 0.024(5) 0.004(4) -0.007(5) -0.002(4)
C24 0.016(5) 0.034(6) 0.034(6) -0.010(5) 0.008(4) -0.010(4)
C25 0.037(6) 0.032(5) 0.013(5) -0.001(4) 0.001(4) -0.017(5)
C26 0.030(6) 0.042(6) 0.025(6) -0.002(5) 0.001(5) -0.016(5)
C27 0.031(6) 0.018(5) 0.015(5) 0.004(4) -0.006(4) -0.008(4)
C28 0.032(6) 0.016(5) 0.023(6) 0.010(4) -0.008(4) -0.004(4)
C29 0.040(6) 0.028(5) 0.007(5) -0.003(4) -0.001(4) 0.001(5)
C30 0.073(9) 0.028(6) 0.027(6) 0.009(5) 0.002(6) -0.016(6)
C31 0.039(6) 0.034(6) 0.022(5) -0.012(5) -0.006(5) -0.012(5)
C32 0.040(7) 0.042(7) 0.044(7) -0.021(6) 0.002(6) -0.012(5)
C33 0.045(7) 0.029(5) 0.014(5) 0.000(4) -0.012(5) -0.007(5)
C34 0.038(7) 0.027(5) 0.037(6) 0.002(5) -0.015(5) -0.001(5)
Si1' 0.0261(15) 0.0171(12) 0.0113(12) -0.0003(10) -0.0049(11) -0.0063(11)
Si2' 0.0237(15) 0.0175(13) 0.0201(14) 0.0030(10) -0.0010(11) -0.0065(11)
S1' 0.0286(14) 0.0155(11) 0.0117(11) 0.0014(9) -0.0038(10) -0.0072(9)
C1' 0.023(5) 0.016(4) 0.008(4) 0.000(4) 0.001(4) -0.003(4)
C2' 0.011(5) 0.019(5) 0.016(5) 0.004(4) -0.006(4) -0.004(4)
C3' 0.012(5) 0.013(4) 0.022(5) -0.002(4) -0.008(4) -0.002(3)
C4' 0.027(5) 0.015(4) 0.012(5) -0.005(4) -0.003(4) -0.004(4)
C5' 0.019(5) 0.017(5) 0.026(5) -0.002(4) -0.005(4) -0.009(4)
C6' 0.030(6) 0.020(5) 0.013(5) 0.005(4) -0.008(4) -0.013(4)
C7' 0.017(5) 0.015(4) 0.025(5) 0.004(4) -0.008(4) -0.005(4)
C8' 0.019(5) 0.021(5) 0.024(5) 0.002(4) -0.012(4) -0.007(4)
C9' 0.013(5) 0.016(4) 0.011(4) 0.000(3) -0.006(4) -0.005(4)
C10' 0.016(5) 0.011(4) 0.012(4) -0.003(3) -0.001(4) 0.001(3)
C11' 0.028(6) 0.012(4) 0.026(6) 0.002(4) -0.012(4) -0.006(4)
C12' 0.024(5) 0.014(4) 0.020(5) 0.000(4) -0.008(4) -0.005(4)
C13' 0.040(6) 0.024(5) 0.008(5) -0.005(4) -0.005(4) -0.003(4)
C14' 0.038(6) 0.021(5) 0.024(6) -0.005(4) -0.007(5) -0.005(4)
C15' 0.022(5) 0.013(4) 0.035(6) 0.001(4) -0.010(4) -0.005(4)
C16' 0.016(5) 0.018(5) 0.026(5) 0.007(4) -0.011(4) -0.013(4)
C17' 0.016(5) 0.009(4) 0.020(5) 0.000(4) -0.003(4) -0.002(4)
C18' 0.020(5) 0.014(4) 0.020(5) -0.001(4) -0.011(4) 0.000(4)
C19' 0.023(5) 0.016(4) 0.022(5) 0.002(4) -0.013(4) -0.008(4)
C20' 0.023(5) 0.018(5) 0.010(5) -0.004(4) 0.000(4) -0.002(4)
C21' 0.046(7) 0.023(5) 0.009(5) 0.002(4) -0.004(4) -0.008(5)
C22' 0.047(7) 0.025(5) 0.025(6) 0.004(4) 0.010(5) -0.015(5)
C23' 0.044(6) 0.023(5) 0.010(5) 0.001(4) -0.004(4) -0.013(5)
C24' 0.050(7) 0.028(5) 0.027(6) -0.007(4) -0.016(5) -0.016(5)
C25' 0.021(5) 0.024(5) 0.018(5) -0.004(4) 0.003(4) -0.005(4)
C26' 0.025(6) 0.033(6) 0.034(6) 0.000(5) -0.008(5) -0.001(5)
C27' 0.025(6) 0.031(6) 0.015(5) -0.008(4) -0.008(4) -0.007(4)
C28' 0.030(6) 0.013(5) 0.023(5) 0.002(4) -0.014(4) -0.009(4)
C29' 0.029(6) 0.029(5) 0.026(6) 0.008(4) -0.018(5) -0.010(4)
C30' 0.053(8) 0.052(7) 0.021(6) 0.001(5) -0.012(5) -0.012(6)
C31' 0.015(5) 0.031(5) 0.020(5) -0.002(4) 0.007(4) -0.009(4)
C32' 0.016(6) 0.039(6) 0.058(8) -0.026(6) 0.001(5) 0.003(5)
C33' 0.025(6) 0.024(5) 0.024(5) -0.001(4) 0.004(4) -0.005(4)
C34' 0.037(7) 0.038(6) 0.033(6) -0.002(5) -0.012(5) -0.005(5)

loop_
_atom_type_symbol
_atom_type_description
_atom_type_scat_dispersion_real
_atom_type_scat_dispersion_imag
_atom_type_scat_source
C C 0.0181 0.0091 'International Tables Vol C Tables 4.2.6.8 and 6.1.1.4'
H H 0.0000 0.0000 'International Tables Vol C Tables 4.2.6.8 and 6.1.1.4'
Si Si 0.2541 0.3302 'International Tables Vol C Tables 4.2.6.8 and 6.1.1.4'
S S 0.3331 0.5567 'International Tables Vol C Tables 4.2.6.8 and 6.1.1.4'

loop_
_geom_angle_atom_site_label_1
_geom_angle_atom_site_label_2
_geom_angle_atom_site_label_3
_geom_angle
C20 Si1 C23 108.2(5)
C20 Si1 C25 106.2(4)
C23 Si1 C25 111.2(4)
C20 Si1 C21 107.6(4)
C23 Si1 C21 111.3(4)
C25 Si1 C21 112.0(4)
C29 Si2 C33 111.4(5)
C29 Si2 C31 110.1(5)
C33 Si2 C31 110.3(5)
C29 Si2 C28 109.8(4)
C33 Si2 C28 107.0(4)
C31 Si2 C28 108.2(4)
C18 S1 C1 89.2(4)
C2 C1 C9 110.8(7)
C2 C1 S1 136.6(7)
C9 C1 S1 112.5(6)
C1 C2 C19 130.3(8)
C1 C2 C3 107.5(7)
C19 C2 C3 122.2(7)
C4 C3 C8 121.1(9)
C4 C3 C2 129.8(8)
C8 C3 C2 109.1(7)
C3 C4 C5 118.1(9)
C3 C4 H4A 121.0
C5 C4 H4A 121.0
C6 C5 C4 121.3(8)
C6 C5 H5A 119.3
C4 C5 H5A 119.3
C5 C6 C7 121.0(8)
C5 C6 H6A 119.5
C7 C6 H6A 119.5
C8 C7 C6 117.0(8)
C8 C7 H7A 121.5
C6 C7 H7A 121.5
C7 C8 C3 121.4(8)
C7 C8 C9 131.6(8)
C3 C8 C9 106.9(7)
C10 C9 C1 112.4(7)
C10 C9 C8 142.0(8)
C1 C9 C8 105.6(7)
C9 C10 C18 112.4(8)
C9 C10 C11 141.5(8)
C18 C10 C11 106.1(7)
C12 C11 C16 121.1(8)
C12 C11 C10 131.4(8)
C16 C11 C10 107.5(7)
C11 C12 C13 117.4(8)
C11 C12 H12B 121.3
C13 C12 H12B 121.3
C14 C13 C12 121.6(8)
C14 C13 H13B 119.2
C12 C13 H13B 119.2
C15 C14 C13 121.0(8)
C15 C14 H14B 119.5
C13 C14 H14B 119.5
C14 C15 C16 117.9(8)
C14 C15 H15B 121.0
C16 C15 H15B 121.0
C15 C16 C11 120.9(8)
C15 C16 C17 129.7(8)
C11 C16 C17 109.3(7)
C18 C17 C27 129.3(8)
C18 C17 C16 105.5(7)
C27 C17 C16 125.3(8)
C17 C18 C10 111.6(7)
C17 C18 S1 135.0(7)
C10 C18 S1 113.4(6)
C20 C19 C2 174.4(9)
C19 C20 Si1 175.6(9)
C22 C21 Si1 115.2(7)
C22 C21 H21C 108.5
Si1 C21 H21C 108.5
C22 C21 H21D 108.5
Si1 C21 H21D 108.5
H21C C21 H21D 107.5
C21 C22 H22D 109.5
C21 C22 H22E 109.5
H22D C22 H22E 109.5
C21 C22 H22F 109.5
H22D C22 H22F 109.5
H22E C22 H22F 109.5
C24 C23 Si1 112.2(6)
C24 C23 H23C 109.2
Si1 C23 H23C 109.2
C24 C23 H23D 109.2
Si1 C23 H23D 109.2
H23C C23 H23D 107.9
C23 C24 H24D 109.5
C23 C24 H24E 109.5
H24D C24 H24E 109.5
C23 C24 H24F 109.5
H24D C24 H24F 109.5
H24E C24 H24F 109.5
C26 C25 Si1 115.6(7)
C26 C25 H25C 108.4
Si1 C25 H25C 108.4
C26 C25 H25D 108.4
Si1 C25 H25D 108.4
H25C C25 H25D 107.4
C25 C26 H26A 109.5
C25 C26 H26B 109.5
H26A C26 H26B 109.5
C25 C26 H26C 109.5
H26A C26 H26C 109.5
H26B C26 H26C 109.5
C28 C27 C17 179.1(10)
C27 C28 Si2 174.7(9)
C30 C29 Si2 115.5(7)
C30 C29 H29A 108.4
Si2 C29 H29A 108.4
C30 C29 H29B 108.4
Si2 C29 H29B 108.4
H29A C29 H29B 107.5
C29 C30 H30D 109.5
C29 C30 H30E 109.5
H30D C30 H30E 109.5
C29 C30 H30F 109.5
H30D C30 H30F 109.5
H30E C30 H30F 109.5
C32 C31 Si2 114.0(8)
C32 C31 H31C 108.7
Si2 C31 H31C 108.7
C32 C31 H31D 108.7
Si2 C31 H31D 108.7
H31C C31 H31D 107.6
C31 C32 H32D 109.5
C31 C32 H32E 109.5
H32D C32 H32E 109.5
C31 C32 H32F 109.5
H32D C32 H32F 109.5
H32E C32 H32F 109.5
C34 C33 Si2 113.8(7)
C34 C33 H33C 108.8
Si2 C33 H33C 108.8
C34 C33 H33D 108.8
Si2 C33 H33D 108.8
H33C C33 H33D 107.7
C33 C34 H34D 109.5
C33 C34 H34E 109.5
H34D C34 H34E 109.5
C33 C34 H34F 109.5
H34D C34 H34F 109.5
H34E C34 H34F 109.5
C20' Si1' C25' 107.0(4)
C20' Si1' C21' 108.5(4)
C25' Si1' C21' 111.0(4)
C20' Si1' C23' 107.3(4)
C25' Si1' C23' 111.6(4)
C21' Si1' C23' 111.2(4)
C28' Si2' C33' 108.3(4)
C28' Si2' C29' 111.0(4)
C33' Si2' C29' 111.6(5)
C28' Si2' C31' 106.2(4)
C33' Si2' C31' 110.8(4)
C29' Si2' C31' 108.7(4)
C18' S1' C1' 89.3(4)
C2' C1' C9' 112.3(7)
C2' C1' S1' 134.8(7)
C9' C1' S1' 112.9(6)
C1' C2' C19' 128.8(8)
C1' C2' C3' 106.1(7)
C19' C2' C3' 125.1(8)
C4' C3' C8' 121.7(8)
C4' C3' C2' 129.6(8)
C8' C3' C2' 108.7(7)
C3' C4' C5' 117.8(8)
C3' C4' H4'A 121.1
C5' C4' H4'A 121.1
C6' C5' C4' 121.0(8)
C6' C5' H5'A 119.5
C4' C5' H5'A 119.5
C7' C6' C5' 120.0(8)
C7' C6' H6'A 120.0
C5' C6' H6'A 120.0
C8' C7' C6' 119.8(8)
C8' C7' H7'A 120.1
C6' C7' H7'A 120.1
C7' C8' C3' 119.6(8)
C7' C8' C9' 133.7(8)
C3' C8' C9' 106.7(7)
C10' C9' C1' 113.1(7)
C10' C9' C8' 140.5(8)
C1' C9' C8' 106.3(7)
C9' C10' C18' 112.5(7)
C9' C10' C11' 141.3(8)
C18' C10' C11' 106.2(7)
C12' C11' C16' 120.4(8)
C12' C11' C10' 133.6(8)
C16' C11' C10' 105.9(8)
C11' C12' C13' 119.3(8)
C11' C12' H12A 120.3
C13' C12' H12A 120.3
C14' C13' C12' 120.7(9)
C14' C13' H13A 119.6
C12' C13' H13A 119.6
C13' C14' C15' 121.2(9)
C13' C14' H14A 119.4
C15' C14' H14A 119.4
C16' C15' C14' 117.9(8)
C16' C15' H15A 121.0
C14' C15' H15A 121.0
C15' C16' C11' 120.4(8)
C15' C16' C17' 130.0(8)
C11' C16' C17' 109.6(7)
C18' C17' C27' 132.7(8)
C18' C17' C16' 106.4(7)
C27' C17' C16' 120.8(7)
C17' C18' C10' 111.9(8)
C17' C18' S1' 136.0(7)
C10' C18' S1' 112.1(6)
C20' C19' C2' 178.3(9)
C19' C20' Si1' 175.6(8)
C22' C21' Si1' 115.7(7)
C22' C21' H21A 108.4
Si1' C21' H21A 108.4
C22' C21' H21B 108.4
Si1' C21' H21B 108.4
H21A C21' H21B 107.4
C21' C22' H22A 109.5
C21' C22' H22B 109.5
H22A C22' H22B 109.5
C21' C22' H22C 109.5
H22A C22' H22C 109.5
H22B C22' H22C 109.5
C24' C23' Si1' 111.2(7)
C24' C23' H23A 109.4
Si1' C23' H23A 109.4
C24' C23' H23B 109.4
Si1' C23' H23B 109.4
H23A C23' H23B 108.0
C23' C24' H24A 109.5
C23' C24' H24B 109.5
H24A C24' H24B 109.5
C23' C24' H24C 109.5
H24A C24' H24C 109.5
H24B C24' H24C 109.5
C26' C25' Si1' 113.1(7)
C26' C25' H25A 109.0
Si1' C25' H25A 109.0
C26' C25' H25B 109.0
Si1' C25' H25B 109.0
H25A C25' H25B 107.8
C25' C26' H26D 109.5
C25' C26' H26E 109.5
H26D C26' H26E 109.5
C25' C26' H26F 109.5
H26D C26' H26F 109.5
H26E C26' H26F 109.5
C28' C27' C17' 170.9(9)
C27' C28' Si2' 168.8(8)
C30' C29' Si2' 114.6(7)
C30' C29' H29C 108.6
Si2' C29' H29C 108.6
C30' C29' H29D 108.6
Si2' C29' H29D 108.6
H29C C29' H29D 107.6
C29' C30' H30A 109.5
C29' C30' H30B 109.5
H30A C30' H30B 109.5
C29' C30' H30C 109.5
H30A C30' H30C 109.5
H30B C30' H30C 109.5
C32' C31' Si2' 112.7(7)
C32' C31' H31A 109.1
Si2' C31' H31A 109.1
C32' C31' H31B 109.1
Si2' C31' H31B 109.1
H31A C31' H31B 107.8
C31' C32' H32A 109.5
C31' C32' H32B 109.5
H32A C32' H32B 109.5
C31' C32' H32C 109.5
H32A C32' H32C 109.5
H32B C32' H32C 109.5
C34' C33' Si2' 112.8(7)
C34' C33' H33A 109.0
Si2' C33' H33A 109.0
C34' C33' H33B 109.0
Si2' C33' H33B 109.0
H33A C33' H33B 107.8
C33' C34' H34A 109.5
C33' C34' H34B 109.5
H34A C34' H34B 109.5
C33' C34' H34C 109.5
H34A C34' H34C 109.5
H34B C34' H34C 109.5

loop_
_geom_bond_atom_site_label_1
_geom_bond_atom_site_label_2
_geom_bond_distance
Si1 C20 1.840(10)
Si1 C23 1.853(10)
Si1 C25 1.863(10)
Si1 C21 1.863(9)
Si2 C29 1.852(9)
Si2 C33 1.862(11)
Si2 C31 1.870(10)
Si2 C28 1.868(10)
S1 C18 1.749(8)
S1 C1 1.767(8)
C1 C2 1.354(12)
C1 C9 1.461(12)
C2 C19 1.428(12)
C2 C3 1.472(12)
C3 C4 1.374(12)
C3 C8 1.406(12)
C4 C5 1.397(13)
C4 H4A 0.9500
C5 C6 1.378(13)
C5 H5A 0.9500
C6 C7 1.420(12)
C6 H6A 0.9500
C7 C8 1.382(12)
C7 H7A 0.9500
C8 C9 1.479(12)
C9 C10 1.358(11)
C10 C18 1.456(12)
C10 C11 1.461(12)
C11 C12 1.386(12)
C11 C16 1.402(12)
C12 C13 1.405(12)
C12 H12B 0.9500
C13 C14 1.388(12)
C13 H13B 0.9500
C14 C15 1.387(12)
C14 H14B 0.9500
C15 C16 1.400(12)
C15 H15B 0.9500
C16 C17 1.502(12)
C17 C18 1.371(12)
C17 C27 1.410(12)
C19 C20 1.216(13)
C21 C22 1.524(14)
C21 H21C 0.9900
C21 H21D 0.9900
C22 H22D 0.9800
C22 H22E 0.9800
C22 H22F 0.9800
C23 C24 1.559(13)
C23 H23C 0.9900
C23 H23D 0.9900
C24 H24D 0.9800
C24 H24E 0.9800
C24 H24F 0.9800
C25 C26 1.500(14)
C25 H25C 0.9900
C25 H25D 0.9900
C26 H26A 0.9800
C26 H26B 0.9800
C26 H26C 0.9800
C27 C28 1.197(13)
C29 C30 1.542(14)
C29 H29A 0.9900
C29 H29B 0.9900
C30 H30D 0.9800
C30 H30E 0.9800
C30 H30F 0.9800
C31 C32 1.522(13)
C31 H31C 0.9900
C31 H31D 0.9900
C32 H32D 0.9800
C32 H32E 0.9800
C32 H32F 0.9800
C33 C34 1.534(13)
C33 H33C 0.9900
C33 H33D 0.9900
C34 H34D 0.9800
C34 H34E 0.9800
C34 H34F 0.9800
Si1' C20' 1.854(8)
Si1' C25' 1.868(9)
Si1' C21' 1.868(9)
Si1' C23' 1.890(9)
Si2' C28' 1.856(9)
Si2' C33' 1.861(10)
Si2' C29' 1.865(9)
Si2' C31' 1.889(9)
S1' C18' 1.765(9)
S1' C1' 1.763(8)
C1' C2' 1.368(12)
C1' C9' 1.437(12)
C2' C19' 1.408(12)
C2' C3' 1.492(12)
C3' C4' 1.363(12)
C3' C8' 1.428(12)
C4' C5' 1.399(12)
C4' H4'A 0.9500
C5' C6' 1.397(12)
C5' H5'A 0.9500
C6' C7' 1.392(12)
C6' H6'A 0.9500
C7' C8' 1.360(13)
C7' H7'A 0.9500
C8' C9' 1.474(12)
C9' C10' 1.357(11)
C10' C18' 1.461(12)
C10' C11' 1.472(12)
C11' C12' 1.358(13)
C11' C16' 1.439(12)
C12' C13' 1.384(12)
C12' H12A 0.9500
C13' C14' 1.387(13)
C13' H13A 0.9500
C14' C15' 1.404(13)
C14' H14A 0.9500
C15' C16' 1.372(12)
C15' H15A 0.9500
C16' C17' 1.479(12)
C17' C18' 1.361(12)
C17' C27' 1.414(13)
C19' C20' 1.222(12)
C21' C22' 1.522(13)
C21' H21A 0.9900
C21' H21B 0.9900
C22' H22A 0.9800
C22' H22B 0.9800
C22' H22C 0.9800
C23' C24' 1.550(12)
C23' H23A 0.9900
C23' H23B 0.9900
C24' H24A 0.9800
C24' H24B 0.9800
C24' H24C 0.9800
C25' C26' 1.534(13)
C25' H25A 0.9900
C25' H25B 0.9900
C26' H26D 0.9800
C26' H26E 0.9800
C26' H26F 0.9800
C27' C28' 1.197(13)
C29' C30' 1.540(13)
C29' H29C 0.9900
C29' H29D 0.9900
C30' H30A 0.9800
C30' H30B 0.9800
C30' H30C 0.9800
C31' C32' 1.483(13)
C31' H31A 0.9900
C31' H31B 0.9900
C32' H32A 0.9800
C32' H32B 0.9800
C32' H32C 0.9800
C33' C34' 1.548(13)
C33' H33A 0.9900
C33' H33B 0.9900
C34' H34A 0.9800
C34' H34B 0.9800
C34' H34C 0.9800

loop_
_geom_torsion_atom_site_label_1
_geom_torsion_atom_site_label_2
_geom_torsion_atom_site_label_3
_geom_torsion_atom_site_label_4
_geom_torsion
C18 S1 C1 C2 -179.7(11)
C18 S1 C1 C9 -1.4(7)
C9 C1 C2 C19 -178.5(9)
S1 C1 C2 C19 -0.2(18)
C9 C1 C2 C3 0.7(11)
S1 C1 C2 C3 179.0(8)
C1 C2 C3 C4 178.5(10)
C19 C2 C3 C4 -2.2(16)
C1 C2 C3 C8 0.1(11)
C19 C2 C3 C8 179.3(8)
C8 C3 C4 C5 -0.5(14)
C2 C3 C4 C5 -178.9(9)
C3 C4 C5 C6 -0.5(14)
C4 C5 C6 C7 0.5(15)
C5 C6 C7 C8 0.5(14)
C6 C7 C8 C3 -1.6(14)
C6 C7 C8 C9 179.7(9)
C4 C3 C8 C7 1.6(14)
C2 C3 C8 C7 -179.7(8)
C4 C3 C8 C9 -179.4(8)
C2 C3 C8 C9 -0.7(10)
C2 C1 C9 C10 179.1(8)
S1 C1 C9 C10 0.3(10)
C2 C1 C9 C8 -1.1(10)
S1 C1 C9 C8 -179.9(6)
C7 C8 C9 C10 0(2)
C3 C8 C9 C10 -179.2(12)
C7 C8 C9 C1 179.9(9)
C3 C8 C9 C1 1.1(10)
C1 C9 C10 C18 1.3(11)
C8 C9 C10 C18 -178.5(11)
C1 C9 C10 C11 179.2(11)
C8 C9 C10 C11 -1(2)
C9 C10 C11 C12 2(2)
C18 C10 C11 C12 -179.9(10)
C9 C10 C11 C16 -177.3(12)
C18 C10 C11 C16 0.7(10)
C16 C11 C12 C13 -1.0(13)
C10 C11 C12 C13 179.7(9)
C11 C12 C13 C14 1.0(13)
C12 C13 C14 C15 -1.2(14)
C13 C14 C15 C16 1.2(14)
C14 C15 C16 C11 -1.2(14)
C14 C15 C16 C17 -178.5(9)
C12 C11 C16 C15 1.1(14)
C10 C11 C16 C15 -179.4(8)
C12 C11 C16 C17 178.9(8)
C10 C11 C16 C17 -1.6(10)
C15 C16 C17 C18 179.5(9)
C11 C16 C17 C18 1.9(10)
C15 C16 C17 C27 -0.7(16)
C11 C16 C17 C27 -178.3(9)
C27 C17 C18 C10 178.8(9)
C16 C17 C18 C10 -1.5(10)
C27 C17 C18 S1 0.8(17)
C16 C17 C18 S1 -179.4(8)
C9 C10 C18 C17 179.2(8)
C11 C10 C18 C17 0.5(11)
C9 C10 C18 S1 -2.4(10)
C11 C10 C18 S1 179.0(6)
C1 S1 C18 C17 -179.9(10)
C1 S1 C18 C10 2.1(7)
C1 C2 C19 C20 165(10)
C3 C2 C19 C20 -14(11)
C2 C19 C20 Si1 -43(20)
C23 Si1 C20 C19 114(12)
C25 Si1 C20 C19 -6(12)
C21 Si1 C20 C19 -126(12)
C20 Si1 C21 C22 -70.5(9)
C23 Si1 C21 C22 47.9(9)
C25 Si1 C21 C22 173.2(7)
C20 Si1 C23 C24 -64.2(8)
C25 Si1 C23 C24 52.1(8)
C21 Si1 C23 C24 177.8(6)
C20 Si1 C25 C26 -53.1(8)
C23 Si1 C25 C26 -170.6(7)
C21 Si1 C25 C26 64.0(8)
C18 C17 C27 C28 162(71)
C16 C17 C27 C28 -18(72)
C17 C27 C28 Si2 75(74)
C29 Si2 C28 C27 144(10)
C33 Si2 C28 C27 23(10)
C31 Si2 C28 C27 -96(10)
C33 Si2 C29 C30 64.3(8)
C31 Si2 C29 C30 -173.0(7)
C28 Si2 C29 C30 -54.0(9)
C29 Si2 C31 C32 -63.0(9)
C33 Si2 C31 C32 60.3(9)
C28 Si2 C31 C32 177.0(8)
C29 Si2 C33 C34 176.6(7)
C31 Si2 C33 C34 54.0(8)
C28 Si2 C33 C34 -63.4(8)
C18' S1' C1' C2' 177.2(10)
C18' S1' C1' C9' -1.5(7)
C9' C1' C2' C19' -179.4(9)
S1' C1' C2' C19' 1.9(16)
C9' C1' C2' C3' -0.4(10)
S1' C1' C2' C3' -179.1(8)
C1' C2' C3' C4' -178.5(9)
C19' C2' C3' C4' 0.7(15)
C1' C2' C3' C8' 0.4(10)
C19' C2' C3' C8' 179.5(8)
C8' C3' C4' C5' 1.0(13)
C2' C3' C4' C5' 179.8(8)
C3' C4' C5' C6' -2.1(14)
C4' C5' C6' C7' 2.5(14)
C5' C6' C7' C8' -1.7(14)
C6' C7' C8' C3' 0.6(14)
C6' C7' C8' C9' -178.0(10)
C4' C3' C8' C7' -0.2(14)
C2' C3' C8' C7' -179.2(8)
C4' C3' C8' C9' 178.7(8)
C2' C3' C8' C9' -0.3(10)
C2' C1' C9' C10' -177.2(8)
S1' C1' C9' C10' 1.8(10)
C2' C1' C9' C8' 0.2(10)
S1' C1' C9' C8' 179.2(6)
C7' C8' C9' C10' -5(2)
C3' C8' C9' C10' 176.3(11)
C7' C8' C9' C1' 178.8(10)
C3' C8' C9' C1' 0.1(10)
C1' C9' C10' C18' -1.1(11)
C8' C9' C10' C18' -177.2(11)
C1' C9' C10' C11' 179.9(11)
C8' C9' C10' C11' 4(2)
C9' C10' C11' C12' -2(2)
C18' C10' C11' C12' 178.9(10)
C9' C10' C11' C16' 179.6(11)
C18' C10' C11' C16' 0.6(10)
C16' C11' C12' C13' 0.0(14)
C10' C11' C12' C13' -178.0(10)
C11' C12' C13' C14' 0.5(15)
C12' C13' C14' C15' -1.2(16)
C13' C14' C15' C16' 1.3(15)
C14' C15' C16' C11' -0.7(14)
C14' C15' C16' C17' 178.6(9)
C12' C11' C16' C15' 0.1(14)
C10' C11' C16' C15' 178.7(8)
C12' C11' C16' C17' -179.4(8)
C10' C11' C16' C17' -0.8(10)
C15' C16' C17' C18' -178.7(9)
C11' C16' C17' C18' 0.7(10)
C15' C16' C17' C27' 2.9(15)
C11' C16' C17' C27' -177.7(8)
C27' C17' C18' C10' 177.9(9)
C16' C17' C18' C10' -0.3(10)
C27' C17' C18' S1' -1.5(17)
C16' C17' C18' S1' -179.7(8)
C9' C10' C18' C17' -179.5(8)
C11' C10' C18' C17' -0.2(10)
C9' C10' C18' S1' 0.0(10)
C11' C10' C18' S1' 179.3(6)
C1' S1' C18' C17' -179.8(10)
C1' S1' C18' C10' 0.8(7)
C1' C2' C19' C20' 169(33)
C3' C2' C19' C20' -10(34)
C2' C19' C20' Si1' -113(32)
C25' Si1' C20' C19' 44(11)
C21' Si1' C20' C19' -76(11)
C23' Si1' C20' C19' 164(10)
C20' Si1' C21' C22' 46.0(9)
C25' Si1' C21' C22' -71.4(8)
C23' Si1' C21' C22' 163.7(7)
C20' Si1' C23' C24' -174.7(7)
C25' Si1' C23' C24' -57.8(8)
C21' Si1' C23' C24' 66.7(8)
C20' Si1' C25' C26' 61.6(7)
C21' Si1' C25' C26' 179.9(6)
C23' Si1' C25' C26' -55.5(8)
C18' C17' C27' C28' -176(6)
C16' C17' C27' C28' 2(7)
C17' C27' C28' Si2' 11(11)
C33' Si2' C28' C27' 97(5)
C29' Si2' C28' C27' -140(5)
C31' Si2' C28' C27' -22(5)
C28' Si2' C29' C30' -61.3(9)
C33' Si2' C29' C30' 59.7(9)
C31' Si2' C29' C30' -177.7(7)
C28' Si2' C31' C32' -60.5(8)
C33' Si2' C31' C32' -177.9(7)
C29' Si2' C31' C32' 59.0(9)
C28' Si2' C33' C34' -58.0(8)
C29' Si2' C33' C34' 179.5(7)
C31' Si2' C33' C34' 58.2(8)
